data_7123256
loop_
_publ_author_name
'Ragupathi, Ayyakkannu'
'Sagadevan, Arunachalam'
'Charpe, Vaibhav Pramod'
'Lin, Chun-Cheng'
'Hwu, Jih Ru'
'Hwang, Kuo Chu'

_publ_section_title
;
 Visible-Light-Driven Copper-Catalyzed Aerobic Oxidative Cascade
 Cyclization of N-Tosylhydrazones and Terminal Alkynes: Regioselective
 Synthesis of 3-Arylcoumarins
;
_journal_name_full 'Chemical Communications'
_journal_paper_doi 10.1039/C9CC01801H
_journal_year 2019
_chemical_formula_sum 'C17 H14 O2'
_chemical_formula_weight 250.28
_space_group_crystal_system monoclinic
_space_group_IT_number 14
_space_group_name_Hall '-P 2yn'
_space_group_name_H-M_alt 'P 1 21/n 1'
_symmetry_space_group_name_Hall '-P 2yn'
_symmetry_space_group_name_H-M 'P 1 21/n 1'
_atom_sites_solution_hydrogens geom
_audit_creation_method SHELXL-2014/6
_audit_update_record
;
2018-05-03 deposited with the CCDC.    2019-04-03 downloaded from the CCDC.
;
_cell_angle_alpha 90
_cell_angle_beta 106.425(5)
_cell_angle_gamma 90
_cell_formula_units_Z 4
_cell_length_a 13.4167(12)
_cell_length_b 7.2031(8)
_cell_length_c 13.9328(15)
_cell_measurement_temperature 100(2)
_cell_volume 1291.5(2)
_computing_structure_refinement 'SHELXL-2014/6 (Sheldrick, 2014)'
_diffrn_ambient_temperature 100(2)
_diffrn_measured_fraction_theta_full 0.938
_diffrn_measured_fraction_theta_max 0.926
_diffrn_radiation_type MoK\a
_diffrn_radiation_wavelength 0.71073
_diffrn_reflns_av_R_equivalents 0.0239
_diffrn_reflns_av_unetI/netI 0.0291
_diffrn_reflns_Laue_measured_fraction_full 0.938
_diffrn_reflns_Laue_measured_fraction_max 0.926
_diffrn_reflns_limit_h_max 16
_diffrn_reflns_limit_h_min -16
_diffrn_reflns_limit_k_max 8
_diffrn_reflns_limit_k_min -6
_diffrn_reflns_limit_l_max 17
_diffrn_reflns_limit_l_min -16
_diffrn_reflns_number 7027
_diffrn_reflns_point_group_measured_fraction_full 0.938
_diffrn_reflns_point_group_measured_fraction_max 0.926
_diffrn_reflns_theta_full 25.000
_diffrn_reflns_theta_max 26.450
_diffrn_reflns_theta_min 1.861
_exptl_absorpt_coefficient_mu 0.083
_exptl_crystal_density_diffrn 1.287
_exptl_crystal_F_000 528
_refine_diff_density_max 0.259
_refine_diff_density_min -0.175
_refine_diff_density_rms 0.042
_refine_ls_extinction_method none
_refine_ls_goodness_of_fit_ref 1.026
_refine_ls_hydrogen_treatment constr
_refine_ls_matrix_type full
_refine_ls_number_parameters 174
_refine_ls_number_reflns 2464
_refine_ls_number_restraints 0
_refine_ls_restrained_S_all 1.026
_refine_ls_R_factor_all 0.0540
_refine_ls_R_factor_gt 0.0414
_refine_ls_shift/su_max 0.000
_refine_ls_shift/su_mean 0.000
_refine_ls_structure_factor_coef Fsqd
_refine_ls_weighting_details 'w=1/[\s^2^(Fo^2^)+(0.0576P)^2^+0.4253P] where P=(Fo^2^+2Fc^2^)/3'
_refine_ls_weighting_scheme calc
_refine_ls_wR_factor_gt 0.1065
_refine_ls_wR_factor_ref 0.1166
_reflns_Friedel_coverage 0.000
_reflns_number_gt 1973
_reflns_number_total 2464
_reflns_threshold_expression 'I > 2\s(I)'
_cod_data_source_file c9cc01801h2.cif
_cod_data_source_block 170926lt_0m_a
_cod_database_code 7123256
_shelx_space_group_comment
;
The symmetry employed for this shelxl refinement is uniquely defined
by the following loop, which should always be used as a source of
symmetry information in preference to the above space-group names.
They are only intended as comments.
;
_shelxl_version_number 2014/6

loop_
_space_group_symop_operation_xyz
'x, y, z'
'-x+1/2, y+1/2, -z+1/2'
'-x, -y, -z'
'x-1/2, -y-1/2, z-1/2'

loop_
_atom_site_label
_atom_site_type_symbol
_atom_site_fract_x
_atom_site_fract_y
_atom_site_fract_z
_atom_site_U_iso_or_equiv
_atom_site_adp_type
_atom_site_occupancy
_atom_site_site_symmetry_order
_atom_site_calc_flag
_atom_site_refinement_flags_posn
_atom_site_refinement_flags_adp
O1 O 0.42651(7) 0.91436(15) 0.09188(7) 0.0209(3) Uani 1 1 d . .
O2 O 0.25848(7) 0.95608(16) 0.03055(7) 0.0256(3) Uani 1 1 d . .
C1 C 0.69714(11) 0.8446(2) 0.22544(12) 0.0291(4) Uani 1 1 d . .
H1 H 0.7637 0.8663 0.2162 0.035 Uiso 1 1 calc R U
C2 C 0.60901(11) 0.8944(2) 0.15078(11) 0.0239(3) Uani 1 1 d . .
H14 H 0.6140 0.9485 0.0901 0.029 Uiso 1 1 calc R U
C3 C 0.51323(10) 0.8632(2) 0.16712(10) 0.0193(3) Uani 1 1 d . .
C4 C 0.32702(10) 0.9015(2) 0.10130(10) 0.0192(3) Uani 1 1 d . .
C5 C 0.31490(10) 0.8212(2) 0.19421(10) 0.0187(3) Uani 1 1 d . .
C6 C 0.20940(10) 0.8085(2) 0.20813(11) 0.0200(3) Uani 1 1 d . .
C7 C 0.12184(10) 0.7618(2) 0.12979(11) 0.0223(3) Uani 1 1 d . .
H13 H 0.1291 0.7390 0.0650 0.027 Uiso 1 1 calc R U
C8 C 0.02419(11) 0.7482(2) 0.14570(12) 0.0252(4) Uani 1 1 d . .
C9 C -0.07046(11) 0.6999(3) 0.06059(13) 0.0340(4) Uani 1 1 d . .
H2 H -0.1139 0.6115 0.0842 0.051 Uiso 1 1 calc R U
H11 H -0.0484 0.6439 0.0058 0.051 Uiso 1 1 calc R U
H12 H -0.1104 0.8128 0.0366 0.051 Uiso 1 1 calc R U
C10 C 0.40000(10) 0.7618(2) 0.26499(10) 0.0197(3) Uani 1 1 d . .
H5 H 0.3915 0.7040 0.3235 0.024 Uiso 1 1 calc R U
C11 C 0.50289(10) 0.7832(2) 0.25478(10) 0.0192(3) Uani 1 1 d . .
C12 C 0.59382(11) 0.7308(2) 0.32823(11) 0.0228(3) Uani 1 1 d . .
H4 H 0.5891 0.6730 0.3881 0.027 Uiso 1 1 calc R U
C13 C 0.68999(11) 0.7631(2) 0.31378(11) 0.0270(4) Uani 1 1 d . .
H3 H 0.7514 0.7296 0.3642 0.032 Uiso 1 1 calc R U
C14 C 0.01505(11) 0.7827(2) 0.24083(12) 0.0273(4) Uani 1 1 d . .
H10 H -0.0514 0.7736 0.2521 0.033 Uiso 1 1 calc R U
C15 C 0.10030(11) 0.8300(2) 0.32014(11) 0.0245(4) Uani 1 1 d . .
C16 C 0.19746(11) 0.8414(2) 0.30271(11) 0.0219(3) Uani 1 1 d . .
H6 H 0.2566 0.8721 0.3564 0.026 Uiso 1 1 calc R U
C17 C 0.08825(13) 0.8754(3) 0.42204(12) 0.0348(4) Uani 1 1 d . .
H7 H 0.0804 1.0098 0.4278 0.052 Uiso 1 1 calc R U
H9 H 0.1499 0.8333 0.4739 0.052 Uiso 1 1 calc R U
H8 H 0.0266 0.8124 0.4306 0.052 Uiso 1 1 calc R U

loop_
_atom_site_aniso_label
_atom_site_aniso_U_11
_atom_site_aniso_U_22
_atom_site_aniso_U_33
_atom_site_aniso_U_23
_atom_site_aniso_U_13
_atom_site_aniso_U_12
O1 0.0215(5) 0.0206(7) 0.0204(5) 0.0023(4) 0.0057(4) 0.0002(4)
O2 0.0254(5) 0.0262(7) 0.0220(5) 0.0047(5) 0.0015(4) -0.0013(4)
C1 0.0216(7) 0.0269(10) 0.0405(9) -0.0017(8) 0.0117(6) 0.0020(6)
C2 0.0273(7) 0.0181(9) 0.0285(8) 0.0003(6) 0.0115(6) 0.0005(6)
C3 0.0228(7) 0.0126(9) 0.0213(7) -0.0023(6) 0.0043(5) 0.0011(5)
C4 0.0217(7) 0.0132(9) 0.0219(7) -0.0023(6) 0.0047(5) -0.0018(5)
C5 0.0230(7) 0.0122(9) 0.0208(7) -0.0026(6) 0.0063(5) -0.0021(5)
C6 0.0227(7) 0.0111(8) 0.0258(7) 0.0038(6) 0.0064(6) 0.0015(5)
C7 0.0236(7) 0.0159(9) 0.0265(8) 0.0030(6) 0.0057(6) 0.0012(6)
C8 0.0224(7) 0.0138(9) 0.0367(9) 0.0069(7) 0.0042(6) 0.0022(6)
C9 0.0220(7) 0.0298(11) 0.0460(10) 0.0071(8) 0.0025(7) -0.0008(7)
C10 0.0246(7) 0.0137(9) 0.0205(7) -0.0001(6) 0.0061(5) -0.0009(6)
C11 0.0222(7) 0.0129(9) 0.0221(7) -0.0022(6) 0.0057(6) 0.0001(5)
C12 0.0265(7) 0.0169(9) 0.0241(7) -0.0002(6) 0.0054(6) 0.0018(6)
C13 0.0233(7) 0.0232(10) 0.0316(8) -0.0003(7) 0.0033(6) 0.0047(6)
C14 0.0229(7) 0.0174(10) 0.0442(9) 0.0111(7) 0.0136(6) 0.0059(6)
C15 0.0320(8) 0.0133(9) 0.0320(8) 0.0079(6) 0.0151(6) 0.0057(6)
C16 0.0253(7) 0.0140(9) 0.0259(7) 0.0047(6) 0.0066(6) 0.0023(6)
C17 0.0440(9) 0.0281(11) 0.0396(10) 0.0059(8) 0.0239(8) 0.0062(8)

loop_
_atom_type_symbol
_atom_type_description
_atom_type_scat_dispersion_real
_atom_type_scat_dispersion_imag
_atom_type_scat_source
C C 0.0033 0.0016 'International Tables Vol C Tables 4.2.6.8 and 6.1.1.4'
H H 0.0000 0.0000 'International Tables Vol C Tables 4.2.6.8 and 6.1.1.4'
O O 0.0106 0.0060 'International Tables Vol C Tables 4.2.6.8 and 6.1.1.4'

loop_
_geom_angle_atom_site_label_1
_geom_angle_atom_site_label_2
_geom_angle_atom_site_label_3
_geom_angle
C3 O1 C4 122.73(11)
C2 C1 C13 121.12(13)
C2 C1 H1 119.4
C13 C1 H1 119.4
C1 C2 C3 118.00(14)
C1 C2 H14 121.0
C3 C2 H14 121.0
O1 C3 C2 117.03(13)
O1 C3 C11 120.39(12)
C2 C3 C11 122.58(13)
O2 C4 O1 115.70(12)
O2 C4 C5 126.81(12)
O1 C4 C5 117.48(11)
C10 C5 C4 119.16(12)
C10 C5 C6 121.71(13)
C4 C5 C6 119.13(12)
C16 C6 C7 118.90(13)
C16 C6 C5 118.84(12)
C7 C6 C5 122.26(13)
C8 C7 C6 120.83(14)
C8 C7 H13 119.6
C6 C7 H13 119.6
C14 C8 C7 118.73(14)
C14 C8 C9 120.58(13)
C7 C8 C9 120.68(14)
C8 C9 H2 109.5
C8 C9 H11 109.5
H2 C9 H11 109.5
C8 C9 H12 109.5
H2 C9 H12 109.5
H11 C9 H12 109.5
C5 C10 C11 122.14(13)
C5 C10 H5 118.9
C11 C10 H5 118.9
C3 C11 C12 117.97(12)
C3 C11 C10 117.94(12)
C12 C11 C10 124.09(13)
C13 C12 C11 120.24(14)
C13 C12 H4 119.9
C11 C12 H4 119.9
C12 C13 C1 120.07(14)
C12 C13 H3 120.0
C1 C13 H3 120.0
C8 C14 C15 121.89(13)
C8 C14 H10 119.1
C15 C14 H10 119.1
C14 C15 C16 118.41(14)
C14 C15 C17 121.20(13)
C16 C15 C17 120.35(14)
C6 C16 C15 121.23(14)
C6 C16 H6 119.4
C15 C16 H6 119.4
C15 C17 H7 109.5
C15 C17 H9 109.5
H7 C17 H9 109.5
C15 C17 H8 109.5
H7 C17 H8 109.5
H9 C17 H8 109.5

loop_
_geom_bond_atom_site_label_1
_geom_bond_atom_site_label_2
_geom_bond_distance
O1 C3 1.3780(16)
O1 C4 1.3808(16)
O2 C4 1.2081(16)
C1 C2 1.383(2)
C1 C13 1.391(2)
C1 H1 0.9500
C2 C3 1.3855(19)
C2 H14 0.9500
C3 C11 1.392(2)
C4 C5 1.4680(19)
C5 C10 1.3500(19)
C5 C6 1.4849(18)
C6 C16 1.392(2)
C6 C7 1.3999(19)
C7 C8 1.3926(19)
C7 H13 0.9500
C8 C14 1.387(2)
C8 C9 1.513(2)
C9 H2 0.9800
C9 H11 0.9800
C9 H12 0.9800
C10 C11 1.4355(18)
C10 H5 0.9500
C11 C12 1.4043(19)
C12 C13 1.381(2)
C12 H4 0.9500
C13 H3 0.9500
C14 C15 1.390(2)
C14 H10 0.9500
C15 C16 1.3943(19)
C15 C17 1.509(2)
C16 H6 0.9500
C17 H7 0.9800
C17 H9 0.9800
C17 H8 0.9800
